data_7039760
loop_
_publ_author_name
'Senthilkumar, Kabali'
'Thirumoorthy, Krishnan'
'Dragonetti, Claudia'
'Marinotto, Daniele'
'Righetto, Stefania'
'Colombo, Alessia'
'Haukka, Matti'
'Palanisami, Nallasamy'

_publ_section_title
;
 Ferrocene-quinoxaline Y-shaped chromophores as fascinating second-order
 NLO building blocks for long lasting highly active SHG polymeric films.
;
_journal_issue 30
_journal_name_full 'Dalton transactions (Cambridge, England : 2003)'
_journal_page_first 11939
_journal_page_last 11943
_journal_paper_doi 10.1039/c6dt01590e
_journal_volume 45
_journal_year 2016
_chemical_formula_moiety 'C32 H26 Fe2 N2'
_chemical_formula_sum 'C32 H26 Fe2 N2'
_chemical_formula_weight 550.25
_space_group_crystal_system monoclinic
_space_group_IT_number 14
_space_group_name_Hall '-P 2ybc'
_space_group_name_H-M_alt 'P 1 21/c 1'
_symmetry_space_group_name_Hall '-P 2ybc'
_symmetry_space_group_name_H-M 'P 1 21/c 1'
_atom_sites_solution_hydrogens geom
_audit_creation_method SHELXL-2014/7
_audit_update_record
;
2015-12-03 deposited with the CCDC.
2016-07-01 downloaded from the CCDC.
;
_cell_angle_alpha 90
_cell_angle_beta 94.5340(15)
_cell_angle_gamma 90
_cell_formula_units_Z 4
_cell_length_a 5.88015(11)
_cell_length_b 17.9392(4)
_cell_length_c 22.8765(4)
_cell_measurement_reflns_used 13024
_cell_measurement_temperature 120(2)
_cell_measurement_theta_max 76.3390
_cell_measurement_theta_min 3.1110
_cell_volume 2405.58(8)
_computing_cell_refinement
;
CrysAlisPro, Agilent Technologies,
Version 1.171.37.35 (release 13-08-2014 CrysAlis171 .NET)
(compiled Aug 13 2014,18:06:01)
;
_computing_data_collection
;
CrysAlisPro, Agilent Technologies,
Version 1.171.37.35 (release 13-08-2014 CrysAlis171 .NET)
(compiled Aug 13 2014,18:06:01)
;
_computing_data_reduction
;
CrysAlisPro, Agilent Technologies,
Version 1.171.37.35 (release 13-08-2014 CrysAlis171 .NET)
(compiled Aug 13 2014,18:06:01)
;
_computing_molecular_graphics 'UCSF Chimera (Petterssen et al. 2004)'
_computing_publication_material 'SHELXL-2014/7 (Sheldrick, 2014)'
_computing_structure_refinement 'SHELXL-2014 (Sheldrick, 2014)'
_computing_structure_solution 'SUPERFLIP (Palatinus & Chapuis, 2007)'
_diffrn_ambient_temperature 120(2)
_diffrn_detector_area_resol_mean 10.3953
_diffrn_measured_fraction_theta_full 1.000
_diffrn_measured_fraction_theta_max 0.997
_diffrn_measurement_device '\k-geometry diffractometer'
_diffrn_measurement_device_type 'SuperNova, Dual, Cu at zero, Atlas'
_diffrn_measurement_method '\f scans and \w scans with \k offset'
_diffrn_radiation_monochromator mirror
_diffrn_radiation_type CuK\a
_diffrn_radiation_wavelength 1.54184
_diffrn_reflns_av_R_equivalents 0.0683
_diffrn_reflns_av_unetI/netI 0.0365
_diffrn_reflns_Laue_measured_fraction_full 1.000
_diffrn_reflns_Laue_measured_fraction_max 0.997
_diffrn_reflns_limit_h_max 7
_diffrn_reflns_limit_h_min -6
_diffrn_reflns_limit_k_max 22
_diffrn_reflns_limit_k_min -22
_diffrn_reflns_limit_l_max 28
_diffrn_reflns_limit_l_min -28
_diffrn_reflns_number 32178
_diffrn_reflns_point_group_measured_fraction_full 1.000
_diffrn_reflns_point_group_measured_fraction_max 0.997
_diffrn_reflns_theta_full 67.684
_diffrn_reflns_theta_max 77.057
_diffrn_reflns_theta_min 3.134
_diffrn_source micro-source
_exptl_absorpt_coefficient_mu 9.850
_exptl_absorpt_correction_T_max 0.759
_exptl_absorpt_correction_T_min 0.278
_exptl_absorpt_correction_type gaussian
_exptl_absorpt_process_details
;
CrysAlisPro, Agilent Technologies,
Version 1.171.37.35 (release 13-08-2014 CrysAlis171 .NET)
(compiled Aug 13 2014,18:06:01)
Numerical absorption correction based on gaussian integration over
a multifaceted crystal model
Empirical absorption correction using spherical harmonics,
implemented in SCALE3 ABSPACK scaling algorithm.
;
_exptl_crystal_colour 'dark red'
_exptl_crystal_density_diffrn 1.519
_exptl_crystal_description needle
_exptl_crystal_F_000 1136
_exptl_crystal_size_max 0.257
_exptl_crystal_size_mid 0.056
_exptl_crystal_size_min 0.030
_refine_diff_density_max 0.674
_refine_diff_density_min -0.479
_refine_diff_density_rms 0.089
_refine_ls_extinction_method none
_refine_ls_goodness_of_fit_ref 1.016
_refine_ls_hydrogen_treatment constr
_refine_ls_matrix_type full
_refine_ls_number_parameters 325
_refine_ls_number_reflns 5084
_refine_ls_number_restraints 0
_refine_ls_restrained_S_all 1.016
_refine_ls_R_factor_all 0.0502
_refine_ls_R_factor_gt 0.0469
_refine_ls_shift/su_max 0.001
_refine_ls_shift/su_mean 0.000
_refine_ls_structure_factor_coef Fsqd
_refine_ls_weighting_details 'w=1/[\s^2^(Fo^2^)+(0.0849P)^2^+1.6794P] where P=(Fo^2^+2Fc^2^)/3'
_refine_ls_weighting_scheme calc
_refine_ls_wR_factor_gt 0.1255
_refine_ls_wR_factor_ref 0.1292
_reflns_Friedel_coverage 0.000
_reflns_number_gt 4703
_reflns_number_total 5084
_reflns_threshold_expression 'I > 2\s(I)'
_cod_data_source_file c6dt01590e2.cif
_cod_data_source_block ksk201
_cod_depositor_comments 'Adding full bibliography for 7039760--7039761.cif.'
_cod_database_code 7039760
_shelx_space_group_comment
;
The symmetry employed for this shelxl refinement is uniquely defined
by the following loop, which should always be used as a source of
symmetry information in preference to the above space-group names.
They are only intended as comments.
;
_shelx_estimated_absorpt_t_max 0.759
_shelx_estimated_absorpt_t_min 0.187
_shelx_shelxl_version_number 2014/7

loop_
_space_group_symop_operation_xyz
'x, y, z'
'-x, y+1/2, -z+1/2'
'-x, -y, -z'
'x, -y-1/2, z-1/2'

loop_
_atom_site_label
_atom_site_type_symbol
_atom_site_fract_x
_atom_site_fract_y
_atom_site_fract_z
_atom_site_U_iso_or_equiv
_atom_site_adp_type
_atom_site_occupancy
_atom_site_site_symmetry_order
_atom_site_calc_flag
_atom_site_refinement_flags_posn
_atom_site_refinement_flags_adp
Fe1 Fe 0.28304(6) 0.02153(2) 0.16847(2) 0.02185(13) Uani 1 1 d . .
Fe2 Fe 1.42663(6) 0.21565(2) 0.47130(2) 0.01827(13) Uani 1 1 d . .
N1 N 0.7852(3) 0.30312(12) 0.17344(9) 0.0201(4) Uani 1 1 d . .
N2 N 1.1993(3) 0.32492(11) 0.24171(9) 0.0199(4) Uani 1 1 d . .
C1 C 0.3408(4) 0.12440(13) 0.20825(10) 0.0192(4) Uani 1 1 d . .
C2 C 0.1121(4) 0.11830(14) 0.18091(11) 0.0233(5) Uani 1 1 d . .
H2 H 0.0464 0.1490 0.1502 0.028 Uiso 1 1 calc R U
C3 C 0.0018(4) 0.05814(15) 0.20795(13) 0.0283(5) Uani 1 1 d . .
H3 H -0.1514 0.0424 0.1991 0.034 Uiso 1 1 calc R U
C4 C 0.1618(5) 0.02573(14) 0.25061(12) 0.0281(6) Uani 1 1 d . .
H4 H 0.1340 -0.0157 0.2750 0.034 Uiso 1 1 calc R U
C5 C 0.3697(4) 0.06588(14) 0.25047(11) 0.0229(5) Uani 1 1 d . .
H5 H 0.5053 0.0555 0.2745 0.027 Uiso 1 1 calc R U
C6 C 0.5154(5) 0.00256(17) 0.10737(12) 0.0300(6) Uani 1 1 d . .
H6 H 0.6426 0.0331 0.1005 0.036 Uiso 1 1 calc R U
C7 C 0.2940(6) 0.00977(19) 0.07916(13) 0.0374(7) Uani 1 1 d . .
H7 H 0.2465 0.0457 0.0502 0.045 Uiso 1 1 calc R U
C8 C 0.1565(5) -0.0457(2) 0.10165(16) 0.0437(8) Uani 1 1 d . .
H8 H -0.0008 -0.0536 0.0905 0.052 Uiso 1 1 calc R U
C9 C 0.2922(6) -0.08828(16) 0.14406(17) 0.0400(7) Uani 1 1 d . .
H9 H 0.2422 -0.1294 0.1658 0.048 Uiso 1 1 calc R U
C10 C 0.5173(5) -0.05752(15) 0.14770(13) 0.0293(6) Uani 1 1 d . .
H10 H 0.6444 -0.0742 0.1725 0.035 Uiso 1 1 calc R U
C11 C 0.5006(4) 0.18293(13) 0.19651(10) 0.0197(4) Uani 1 1 d . .
H11 H 0.4750 0.2100 0.1609 0.024 Uiso 1 1 calc R U
C12 C 0.6827(4) 0.20130(13) 0.23277(10) 0.0189(4) Uani 1 1 d . .
H12 H 0.7104 0.1743 0.2683 0.023 Uiso 1 1 calc R U
C13 C 0.8402(4) 0.26113(13) 0.21988(10) 0.0183(4) Uani 1 1 d . .
C14 C 0.9358(4) 0.35645(13) 0.15919(10) 0.0192(4) Uani 1 1 d . .
C15 C 0.8831(4) 0.40248(14) 0.10990(11) 0.0229(5) Uani 1 1 d . .
H15 H 0.7415 0.3968 0.0873 0.028 Uiso 1 1 calc R U
C16 C 1.0359(5) 0.45532(14) 0.09453(10) 0.0244(5) Uani 1 1 d . .
H16 H 0.9995 0.4860 0.0612 0.029 Uiso 1 1 calc R U
C17 C 1.2480(5) 0.46467(14) 0.12790(11) 0.0249(5) Uani 1 1 d . .
H17 H 1.3528 0.5013 0.1167 0.030 Uiso 1 1 calc R U
C18 C 1.3020(4) 0.42107(15) 0.17616(11) 0.0229(5) Uani 1 1 d . .
H18 H 1.4445 0.4274 0.1982 0.027 Uiso 1 1 calc R U
C19 C 1.1460(4) 0.36654(13) 0.19334(10) 0.0194(4) Uani 1 1 d . .
C20 C 1.0545(4) 0.27241(13) 0.25530(10) 0.0184(4) Uani 1 1 d . .
C21 C 1.1229(4) 0.22507(14) 0.30626(10) 0.0202(5) Uani 1 1 d . .
H21 H 1.0210 0.1877 0.3177 0.024 Uiso 1 1 calc R U
C22 C 1.3247(4) 0.23332(14) 0.33688(10) 0.0195(4) Uani 1 1 d . .
H22 H 1.4177 0.2738 0.3265 0.023 Uiso 1 1 calc R U
C23 C 1.4138(4) 0.18560(14) 0.38469(10) 0.0202(5) Uani 1 1 d . .
C24 C 1.2921(4) 0.13250(14) 0.41753(10) 0.0222(5) Uani 1 1 d . .
H24 H 1.1354 0.1199 0.4105 0.027 Uiso 1 1 calc R U
C25 C 1.4462(5) 0.10191(14) 0.46242(11) 0.0245(5) Uani 1 1 d . .
H25 H 1.4103 0.0656 0.4905 0.029 Uiso 1 1 calc R U
C26 C 1.6648(4) 0.13554(15) 0.45764(11) 0.0242(5) Uani 1 1 d . .
H26 H 1.7996 0.1252 0.4820 0.029 Uiso 1 1 calc R U
C27 C 1.6455(4) 0.18710(15) 0.41017(10) 0.0216(5) Uani 1 1 d . .
H27 H 1.7649 0.2173 0.3975 0.026 Uiso 1 1 calc R U
C28 C 1.2743(7) 0.31745(18) 0.47391(14) 0.0424(8) Uani 1 1 d . .
H28 H 1.2069 0.3438 0.4410 0.051 Uiso 1 1 calc R U
C29 C 1.1608(5) 0.2657(2) 0.50857(15) 0.0412(8) Uani 1 1 d . .
H29 H 1.0047 0.2518 0.5031 0.049 Uiso 1 1 calc R U
C30 C 1.3235(5) 0.23863(17) 0.55294(11) 0.0300(6) Uani 1 1 d . .
H30 H 1.2956 0.2031 0.5824 0.036 Uiso 1 1 calc R U
C31 C 1.5341(5) 0.27401(15) 0.54536(11) 0.0260(5) Uani 1 1 d . .
H31 H 1.6726 0.2663 0.5689 0.031 Uiso 1 1 calc R U
C32 C 1.5032(6) 0.32309(15) 0.49653(13) 0.0329(6) Uani 1 1 d . .
H32 H 1.6167 0.3541 0.4818 0.040 Uiso 1 1 calc R U

loop_
_atom_site_aniso_label
_atom_site_aniso_U_11
_atom_site_aniso_U_22
_atom_site_aniso_U_33
_atom_site_aniso_U_23
_atom_site_aniso_U_13
_atom_site_aniso_U_12
Fe1 0.0176(2) 0.0177(2) 0.0302(2) -0.00460(14) 0.00168(15) -0.00071(13)
Fe2 0.0197(2) 0.0188(2) 0.0161(2) -0.00025(12) 0.00055(14) 0.00203(13)
N1 0.0211(10) 0.0183(9) 0.0208(9) 0.0004(7) 0.0017(7) 0.0006(8)
N2 0.0200(9) 0.0175(9) 0.0221(9) -0.0016(7) 0.0009(7) -0.0007(7)
C1 0.0192(11) 0.0163(10) 0.0222(10) -0.0044(8) 0.0020(8) 0.0005(8)
C2 0.0197(11) 0.0202(12) 0.0296(12) -0.0066(9) -0.0009(9) 0.0039(9)
C3 0.0171(11) 0.0252(13) 0.0433(14) -0.0094(11) 0.0081(10) -0.0027(9)
C4 0.0309(14) 0.0212(12) 0.0337(13) 0.0018(10) 0.0121(11) -0.0030(10)
C5 0.0242(12) 0.0201(11) 0.0242(11) 0.0001(9) 0.0014(9) -0.0023(9)
C6 0.0303(13) 0.0309(14) 0.0297(13) -0.0075(11) 0.0077(10) 0.0021(11)
C7 0.0432(17) 0.0401(16) 0.0277(13) -0.0118(12) -0.0038(12) 0.0107(13)
C8 0.0277(15) 0.0468(19) 0.0552(19) -0.0314(16) -0.0057(13) 0.0020(13)
C9 0.0406(17) 0.0170(13) 0.065(2) -0.0137(13) 0.0186(15) -0.0038(11)
C10 0.0245(13) 0.0225(12) 0.0415(14) -0.0050(11) 0.0068(11) 0.0074(10)
C11 0.0215(11) 0.0180(11) 0.0197(10) 0.0014(8) 0.0023(8) 0.0026(9)
C12 0.0207(11) 0.0179(10) 0.0183(10) 0.0019(8) 0.0024(8) 0.0011(9)
C13 0.0203(11) 0.0165(10) 0.0182(10) -0.0017(8) 0.0026(8) 0.0012(9)
C14 0.0229(11) 0.0165(10) 0.0182(10) -0.0028(8) 0.0024(8) 0.0010(8)
C15 0.0257(12) 0.0203(11) 0.0225(11) 0.0000(9) -0.0003(9) 0.0012(9)
C16 0.0331(13) 0.0207(12) 0.0195(10) 0.0029(9) 0.0033(9) 0.0003(10)
C17 0.0296(13) 0.0190(11) 0.0268(12) 0.0011(9) 0.0065(10) -0.0038(10)
C18 0.0233(12) 0.0214(12) 0.0241(11) -0.0016(9) 0.0028(9) -0.0014(9)
C19 0.0222(11) 0.0163(10) 0.0198(10) -0.0029(8) 0.0025(8) 0.0016(9)
C20 0.0200(11) 0.0181(11) 0.0171(10) -0.0019(8) 0.0017(8) 0.0021(8)
C21 0.0212(11) 0.0200(11) 0.0195(11) -0.0005(8) 0.0029(9) -0.0019(9)
C22 0.0214(11) 0.0195(11) 0.0178(10) -0.0010(8) 0.0031(8) 0.0000(9)
C23 0.0244(12) 0.0212(11) 0.0151(10) -0.0028(8) 0.0015(8) 0.0005(9)
C24 0.0251(12) 0.0198(11) 0.0215(11) -0.0030(9) 0.0007(9) -0.0016(9)
C25 0.0342(13) 0.0156(11) 0.0236(11) -0.0002(9) 0.0016(10) 0.0035(9)
C26 0.0246(12) 0.0268(12) 0.0209(11) -0.0030(9) -0.0002(9) 0.0103(10)
C27 0.0193(11) 0.0285(13) 0.0175(10) -0.0025(9) 0.0043(8) 0.0016(9)
C28 0.063(2) 0.0311(15) 0.0312(14) -0.0082(12) -0.0096(14) 0.0279(15)
C29 0.0211(13) 0.0531(19) 0.0492(17) -0.0282(15) 0.0022(12) 0.0096(13)
C30 0.0375(15) 0.0337(14) 0.0205(11) -0.0077(10) 0.0122(10) -0.0039(12)
C31 0.0281(13) 0.0294(13) 0.0199(11) -0.0094(10) -0.0019(9) -0.0001(10)
C32 0.0526(18) 0.0176(12) 0.0296(13) -0.0050(10) 0.0093(12) -0.0061(12)

loop_
_atom_type_symbol
_atom_type_description
_atom_type_scat_dispersion_real
_atom_type_scat_dispersion_imag
_atom_type_scat_source
C C 0.0181 0.0091 'International Tables Vol C Tables 4.2.6.8 and 6.1.1.4'
H H 0.0000 0.0000 'International Tables Vol C Tables 4.2.6.8 and 6.1.1.4'
Fe Fe -1.1336 3.1974 'International Tables Vol C Tables 4.2.6.8 and 6.1.1.4'
N N 0.0311 0.0180 'International Tables Vol C Tables 4.2.6.8 and 6.1.1.4'

loop_
_geom_angle_atom_site_label_1
_geom_angle_atom_site_label_2
_geom_angle_atom_site_label_3
_geom_angle
C2 Fe1 C1 41.05(9)
C2 Fe1 C3 40.78(11)
C2 Fe1 C4 68.39(10)
C2 Fe1 C5 68.51(10)
C2 Fe1 C6 126.65(12)
C2 Fe1 C7 106.27(12)
C2 Fe1 C8 116.97(12)
C2 Fe1 C9 151.77(12)
C2 Fe1 C10 164.97(11)
C3 Fe1 C1 68.42(10)
C3 Fe1 C4 40.49(12)
C3 Fe1 C5 68.07(11)
C3 Fe1 C6 162.20(12)
C3 Fe1 C7 123.93(12)
C3 Fe1 C10 153.97(12)
C4 Fe1 C1 67.93(10)
C4 Fe1 C5 40.22(10)
C5 Fe1 C1 40.36(10)
C6 Fe1 C1 110.52(11)
C6 Fe1 C4 156.94(12)
C6 Fe1 C5 123.46(11)
C6 Fe1 C7 40.12(12)
C6 Fe1 C10 40.29(12)
C7 Fe1 C1 120.63(12)
C7 Fe1 C4 161.28(13)
C7 Fe1 C5 156.35(13)
C8 Fe1 C1 153.12(13)
C8 Fe1 C3 105.05(12)
C8 Fe1 C4 124.88(14)
C8 Fe1 C5 163.27(14)
C8 Fe1 C6 67.42(13)
C8 Fe1 C7 40.07(15)
C8 Fe1 C9 40.86(16)
C8 Fe1 C10 68.35(12)
C9 Fe1 C1 165.48(13)
C9 Fe1 C3 117.81(12)
C9 Fe1 C4 107.56(12)
C9 Fe1 C5 127.47(13)
C9 Fe1 C6 67.85(12)
C9 Fe1 C7 68.14(14)
C9 Fe1 C10 40.76(12)
C10 Fe1 C1 128.67(10)
C10 Fe1 C4 121.41(12)
C10 Fe1 C5 110.72(11)
C10 Fe1 C7 68.07(12)
C23 Fe2 C24 41.07(10)
C23 Fe2 C25 68.97(10)
C23 Fe2 C30 160.51(11)
C23 Fe2 C32 120.64(11)
C24 Fe2 C25 40.60(10)
C26 Fe2 C23 68.97(10)
C26 Fe2 C24 68.53(10)
C26 Fe2 C25 40.85(11)
C26 Fe2 C30 122.34(11)
C26 Fe2 C31 108.35(11)
C26 Fe2 C32 124.38(13)
C27 Fe2 C23 41.22(10)
C27 Fe2 C24 68.93(10)
C27 Fe2 C25 68.87(11)
C27 Fe2 C26 40.79(10)
C27 Fe2 C29 160.08(13)
C27 Fe2 C30 157.39(11)
C27 Fe2 C31 121.69(11)
C27 Fe2 C32 107.00(12)
C28 Fe2 C23 106.36(11)
C28 Fe2 C24 121.33(12)
C28 Fe2 C25 157.14(14)
C28 Fe2 C26 160.27(15)
C28 Fe2 C27 123.23(13)
C28 Fe2 C29 40.73(16)
C28 Fe2 C30 68.33(13)
C28 Fe2 C31 67.99(12)
C28 Fe2 C32 40.25(14)
C29 Fe2 C23 123.20(12)
C29 Fe2 C24 107.34(12)
C29 Fe2 C25 121.85(14)
C29 Fe2 C26 157.77(14)
C29 Fe2 C30 40.69(13)
C29 Fe2 C31 68.10(12)
C29 Fe2 C32 68.19(14)
C30 Fe2 C24 124.36(11)
C30 Fe2 C25 108.21(11)
C30 Fe2 C32 68.23(12)
C31 Fe2 C23 156.86(11)
C31 Fe2 C24 161.16(11)
C31 Fe2 C25 124.97(11)
C31 Fe2 C30 40.37(11)
C31 Fe2 C32 40.61(12)
C32 Fe2 C24 156.53(12)
C32 Fe2 C25 161.42(12)
C13 N1 C14 118.1(2)
C20 N2 C19 118.3(2)
C2 C1 Fe1 68.12(13)
C2 C1 C11 124.8(2)
C5 C1 Fe1 69.46(14)
C5 C1 C2 107.1(2)
C5 C1 C11 127.9(2)
C11 C1 Fe1 130.55(17)
Fe1 C2 H2 124.6
C1 C2 Fe1 70.83(13)
C1 C2 H2 126.0
C3 C2 Fe1 70.24(14)
C3 C2 C1 108.1(2)
C3 C2 H2 126.0
Fe1 C3 H3 126.4
C2 C3 Fe1 68.98(14)
C2 C3 H3 126.0
C4 C3 Fe1 70.10(15)
C4 C3 C2 107.9(2)
C4 C3 H3 126.0
Fe1 C4 H4 126.4
C3 C4 Fe1 69.40(15)
C3 C4 H4 125.9
C5 C4 Fe1 69.92(15)
C5 C4 C3 108.3(2)
C5 C4 H4 125.9
Fe1 C5 H5 125.8
C1 C5 Fe1 70.18(13)
C1 C5 H5 125.7
C4 C5 Fe1 69.85(15)
C4 C5 C1 108.6(2)
C4 C5 H5 125.7
Fe1 C6 H6 126.3
C7 C6 Fe1 70.00(17)
C7 C6 H6 125.5
C7 C6 C10 109.1(3)
C10 C6 Fe1 69.86(15)
C10 C6 H6 125.5
Fe1 C7 H7 126.3
C6 C7 Fe1 69.88(16)
C6 C7 H7 126.2
C8 C7 Fe1 69.23(18)
C8 C7 C6 107.7(3)
C8 C7 H7 126.2
Fe1 C8 H8 125.4
C7 C8 Fe1 70.70(17)
C7 C8 H8 125.6
C7 C8 C9 108.7(3)
C9 C8 Fe1 69.89(17)
C9 C8 H8 125.6
Fe1 C9 H9 126.0
C8 C9 Fe1 69.25(17)
C8 C9 H9 126.3
C8 C9 C10 107.3(3)
C10 C9 Fe1 69.97(15)
C10 C9 H9 126.3
Fe1 C10 H10 126.0
C6 C10 Fe1 69.85(15)
C6 C10 C9 107.2(3)
C6 C10 H10 126.4
C9 C10 Fe1 69.27(15)
C9 C10 H10 126.4
C1 C11 H11 117.9
C12 C11 C1 124.1(2)
C12 C11 H11 117.9
C11 C12 H12 118.6
C11 C12 C13 122.8(2)
C13 C12 H12 118.6
N1 C13 C12 117.5(2)
N1 C13 C20 120.9(2)
C20 C13 C12 121.5(2)
N1 C14 C15 119.8(2)
N1 C14 C19 120.8(2)
C15 C14 C19 119.4(2)
C14 C15 H15 119.9
C16 C15 C14 120.1(2)
C16 C15 H15 119.9
C15 C16 H16 119.7
C15 C16 C17 120.6(2)
C17 C16 H16 119.7
C16 C17 H17 119.9
C18 C17 C16 120.2(2)
C18 C17 H17 119.9
C17 C18 H18 119.9
C17 C18 C19 120.2(2)
C19 C18 H18 119.9
N2 C19 C14 121.0(2)
N2 C19 C18 119.7(2)
C18 C19 C14 119.3(2)
N2 C20 C13 120.8(2)
N2 C20 C21 117.1(2)
C13 C20 C21 122.0(2)
C20 C21 H21 119.1
C22 C21 C20 121.8(2)
C22 C21 H21 119.1
C21 C22 H22 117.2
C21 C22 C23 125.5(2)
C23 C22 H22 117.2
C22 C23 Fe2 123.79(17)
C24 C23 Fe2 69.58(13)
C24 C23 C22 128.2(2)
C24 C23 C27 107.2(2)
C27 C23 Fe2 69.03(13)
C27 C23 C22 124.6(2)
Fe2 C24 H24 126.7
C23 C24 Fe2 69.35(13)
C23 C24 H24 125.8
C25 C24 Fe2 69.81(14)
C25 C24 C23 108.5(2)
C25 C24 H24 125.8
Fe2 C25 H25 126.6
C24 C25 Fe2 69.59(14)
C24 C25 H25 126.1
C24 C25 C26 107.8(2)
C26 C25 Fe2 69.31(14)
C26 C25 H25 126.1
Fe2 C26 H26 126.6
C25 C26 Fe2 69.84(14)
C25 C26 H26 125.8
C27 C26 Fe2 69.28(14)
C27 C26 C25 108.3(2)
C27 C26 H26 125.8
Fe2 C27 H27 126.0
C23 C27 Fe2 69.75(13)
C23 C27 H27 125.9
C26 C27 Fe2 69.93(14)
C26 C27 C23 108.2(2)
C26 C27 H27 125.9
Fe2 C28 H28 125.5
C29 C28 Fe2 70.00(17)
C29 C28 H28 125.7
C32 C28 Fe2 70.44(16)
C32 C28 H28 125.7
C32 C28 C29 108.6(3)
Fe2 C29 H29 126.3
C28 C29 Fe2 69.27(17)
C28 C29 H29 126.2
C28 C29 C30 107.6(3)
C30 C29 Fe2 69.81(15)
C30 C29 H29 126.2
Fe2 C30 H30 126.2
C29 C30 Fe2 69.51(16)
C29 C30 H30 126.1
C31 C30 Fe2 69.75(14)
C31 C30 C29 107.8(3)
C31 C30 H30 126.1
Fe2 C31 H31 126.1
C30 C31 Fe2 69.89(14)
C30 C31 H31 125.8
C30 C31 C32 108.4(3)
C32 C31 Fe2 69.81(15)
C32 C31 H31 125.8
Fe2 C32 H32 126.5
C28 C32 Fe2 69.31(17)
C28 C32 C31 107.7(3)
C28 C32 H32 126.2
C31 C32 Fe2 69.58(15)
C31 C32 H32 126.2

loop_
_geom_bond_atom_site_label_1
_geom_bond_atom_site_label_2
_geom_bond_distance
Fe1 C1 2.074(2)
Fe1 C2 2.037(2)
Fe1 C3 2.054(3)
Fe1 C4 2.063(3)
Fe1 C5 2.064(2)
Fe1 C6 2.059(3)
Fe1 C7 2.060(3)
Fe1 C8 2.041(3)
Fe1 C9 2.049(3)
Fe1 C10 2.059(3)
Fe2 C23 2.049(2)
Fe2 C24 2.052(2)
Fe2 C25 2.055(3)
Fe2 C26 2.048(2)
Fe2 C27 2.039(2)
Fe2 C28 2.037(3)
Fe2 C29 2.047(3)
Fe2 C30 2.050(2)
Fe2 C31 2.049(2)
Fe2 C32 2.052(3)
N1 C13 1.321(3)
N1 C14 1.361(3)
N2 C19 1.351(3)
N2 C20 1.323(3)
C1 C2 1.442(3)
C1 C5 1.427(3)
C1 C11 1.448(3)
C2 H2 0.9500
C2 C3 1.426(4)
C3 H3 0.9500
C3 C4 1.425(4)
C4 H4 0.9500
C4 C5 1.419(4)
C5 H5 0.9500
C6 H6 0.9500
C6 C7 1.413(4)
C6 C10 1.418(4)
C7 H7 0.9500
C7 C8 1.405(5)
C8 H8 0.9500
C8 C9 1.428(5)
C9 H9 0.9500
C9 C10 1.431(4)
C10 H10 0.9500
C11 H11 0.9500
C11 C12 1.342(3)
C12 H12 0.9500
C12 C13 1.463(3)
C13 C20 1.457(3)
C14 C15 1.412(3)
C14 C19 1.420(3)
C15 H15 0.9500
C15 C16 1.371(4)
C16 H16 0.9500
C16 C17 1.420(4)
C17 H17 0.9500
C17 C18 1.370(4)
C18 H18 0.9500
C18 C19 1.418(3)
C20 C21 1.473(3)
C21 H21 0.9500
C21 C22 1.338(4)
C22 H22 0.9500
C22 C23 1.454(3)
C23 C24 1.438(3)
C23 C27 1.439(3)
C24 H24 0.9500
C24 C25 1.425(4)
C25 H25 0.9500
C25 C26 1.432(4)
C26 H26 0.9500
C26 C27 1.424(4)
C27 H27 0.9500
C28 H28 0.9500
C28 C29 1.421(6)
C28 C32 1.407(5)
C29 H29 0.9500
C29 C30 1.424(5)
C30 H30 0.9500
C30 C31 1.414(4)
C31 H31 0.9500
C31 C32 1.423(4)
C32 H32 0.9500

loop_
_geom_torsion_atom_site_label_1
_geom_torsion_atom_site_label_2
_geom_torsion_atom_site_label_3
_geom_torsion_atom_site_label_4
_geom_torsion
Fe1 C1 C2 C3 60.66(17)
Fe1 C1 C5 C4 -59.52(18)
Fe1 C1 C11 C12 -110.5(3)
Fe1 C2 C3 C4 59.51(18)
Fe1 C3 C4 C5 59.31(18)
Fe1 C4 C5 C1 59.72(17)
Fe1 C6 C7 C8 -59.1(2)
Fe1 C6 C10 C9 59.46(19)
Fe1 C7 C8 C9 -59.8(2)
Fe1 C8 C9 C10 -59.9(2)
Fe1 C9 C10 C6 -59.83(19)
Fe2 C23 C24 C25 -59.00(17)
Fe2 C23 C27 C26 59.58(17)
Fe2 C24 C25 C26 -58.96(17)
Fe2 C25 C26 C27 -58.77(17)
Fe2 C26 C27 C23 -59.47(16)
Fe2 C28 C29 C30 59.5(2)
Fe2 C28 C32 C31 -59.23(18)
Fe2 C29 C30 C31 59.49(19)
Fe2 C30 C31 C32 59.41(18)
Fe2 C31 C32 C28 59.06(19)
N1 C13 C20 N2 -0.1(3)
N1 C13 C20 C21 -178.2(2)
N1 C14 C15 C16 -178.7(2)
N1 C14 C19 N2 -1.8(3)
N1 C14 C19 C18 178.0(2)
N2 C20 C21 C22 -1.5(4)
C1 C2 C3 Fe1 -61.04(16)
C1 C2 C3 C4 -1.5(3)
C1 C11 C12 C13 -179.5(2)
C2 C1 C5 Fe1 57.86(16)
C2 C1 C5 C4 -1.7(3)
C2 C1 C11 C12 159.7(2)
C2 C3 C4 Fe1 -58.81(18)
C2 C3 C4 C5 0.5(3)
C3 C4 C5 Fe1 -58.99(19)
C3 C4 C5 C1 0.7(3)
C5 C1 C2 Fe1 -58.70(16)
C5 C1 C2 C3 2.0(3)
C5 C1 C11 C12 -15.8(4)
C6 C7 C8 Fe1 59.5(2)
C6 C7 C8 C9 -0.3(3)
C7 C6 C10 Fe1 -59.2(2)
C7 C6 C10 C9 0.3(3)
C7 C8 C9 Fe1 60.3(2)
C7 C8 C9 C10 0.4(3)
C8 C9 C10 Fe1 59.4(2)
C8 C9 C10 C6 -0.4(3)
C10 C6 C7 Fe1 59.10(19)
C10 C6 C7 C8 0.0(3)
C11 C1 C2 Fe1 125.0(2)
C11 C1 C2 C3 -174.3(2)
C11 C1 C5 Fe1 -126.0(2)
C11 C1 C5 C4 174.5(2)
C11 C12 C13 N1 7.1(3)
C11 C12 C13 C20 -170.4(2)
C12 C13 C20 N2 177.3(2)
C12 C13 C20 C21 -0.8(3)
C13 N1 C14 C15 -179.9(2)
C13 N1 C14 C19 0.0(3)
C13 C20 C21 C22 176.7(2)
C14 N1 C13 C12 -176.6(2)
C14 N1 C13 C20 0.9(3)
C14 C15 C16 C17 -0.2(4)
C15 C14 C19 N2 178.1(2)
C15 C14 C19 C18 -2.0(3)
C15 C16 C17 C18 -0.3(4)
C16 C17 C18 C19 -0.3(4)
C17 C18 C19 N2 -178.6(2)
C17 C18 C19 C14 1.5(4)
C19 N2 C20 C13 -1.6(3)
C19 N2 C20 C21 176.6(2)
C19 C14 C15 C16 1.4(4)
C20 N2 C19 C14 2.6(3)
C20 N2 C19 C18 -177.3(2)
C20 C21 C22 C23 -174.9(2)
C21 C22 C23 Fe2 -105.0(3)
C21 C22 C23 C24 -15.5(4)
C21 C22 C23 C27 168.5(2)
C22 C23 C24 Fe2 -117.5(2)
C22 C23 C24 C25 -176.5(2)
C22 C23 C27 Fe2 117.3(2)
C22 C23 C27 C26 176.9(2)
C23 C24 C25 Fe2 58.72(17)
C23 C24 C25 C26 -0.2(3)
C24 C23 C27 Fe2 -59.38(16)
C24 C23 C27 C26 0.2(3)
C24 C25 C26 Fe2 59.14(17)
C24 C25 C26 C27 0.4(3)
C25 C26 C27 Fe2 59.12(17)
C25 C26 C27 C23 -0.4(3)
C27 C23 C24 Fe2 59.03(16)
C27 C23 C24 C25 0.0(3)
C28 C29 C30 Fe2 -59.2(2)
C28 C29 C30 C31 0.3(3)
C29 C28 C32 Fe2 59.8(2)
C29 C28 C32 C31 0.6(3)
C29 C30 C31 Fe2 -59.34(19)
C29 C30 C31 C32 0.1(3)
C30 C31 C32 Fe2 -59.45(18)
C30 C31 C32 C28 -0.4(3)
C32 C28 C29 Fe2 -60.1(2)
C32 C28 C29 C30 -0.5(3)
